data_2000219
loop_
_publ_author_name
'Ammon, H. L.'
'Paquette, L. A.'

_publ_section_title
;
 Structure of 9-nitro-[4]peristylane-1,5-dione
;
_journal_issue 10
_journal_name_full 'Acta Crystallographica Section C'
_journal_page_first 2156
_journal_page_last 2159
_journal_paper_doi 10.1107/S0108270191003980
_journal_volume 47
_journal_year 1991
_chemical_formula_sum 'C12 H11 N O4'
_chemical_formula_weight 233.2
_space_group_IT_number 14
_space_group_name_Hall '-P 2yn'
_space_group_name_H-M_alt 'P 1 21/n 1'
_symmetry_cell_setting monoclinic
_symmetry_space_group_name_Hall '-P 2yn'
_symmetry_space_group_name_H-M 'P 1 21/n 1'
_cell_angle_alpha 90
_cell_angle_beta 92.53(5)
_cell_angle_gamma 90
_cell_formula_units_Z 8
_cell_length_a 13.378(7)
_cell_length_b 6.6140(10)
_cell_length_c 23.040(15)
_cell_volume 2036.6(17)
_diffrn_radiation_type Cu
_diffrn_radiation_wavelength 1.54178
_exptl_absorpt_coefficient_mu 0.93
_exptl_crystal_density_diffrn 1.521
_exptl_crystal_F_000 1312
_cod_data_source_file cr0314.cif
_cod_data_source_block cr0314a
_cod_original_cell_volume 2036.6(4)
_cod_database_code 2000219

loop_
_space_group_symop_id
_space_group_symop_operation_xyz
1 x,y,z
2 -x+1/2,y+1/2,-z+1/2
3 -x,-y,-z
4 x+1/2,-y+1/2,z+1/2

loop_
_atom_site_label
_atom_site_fract_x
_atom_site_fract_y
_atom_site_fract_z
O(1) -.14040(10) .3963(2) .31701(8)
O(2) -.29460(10) .2839(3) .44269(8)
O(3) .0521(2) -.2197(4) .31222(8)
O(4) .05470(10) -.3143(3) .40050(10)
N .01770(10) -.2209(3) .35992(9)
C(1) -.1322(2) .2174(3) .32639(9)
C(2) -.0533(2) .1287(3) .36870(10)
C(3) -.0710(2) .1958(4) .43130(10)
C(4) -.1533(2) .0558(4) .45130(9)
C(5) -.2561(2) .1262(3) .42859(9)
C(6) -.30230(10) -.0171(3) .38325(9)
C(7) -.3080(2) .0836(4) .32300(10)
C(8) -.2019(2) .0563(3) .30062(8)
C(9) -.07410(10) -.0980(3) .36841(8)
C(10) -.1365(2) -.1469(3) .42110(10)
C(11) -.2278(2) -.1908(3) .37880(10)
C(12) -.1640(2) -.1440(3) .32601(9)
O(1') .05730(10) -.5016(3) .10703(9)
O(2') .32480(10) -.3684(3) .09189(8)
O(3') -.05780(10) .1233(4) .18490(10)
O(4') .0726(2) .2291(4) .23222(9)
N(') .03210(10) .1307(3) .19356(8)
C(1') .06600(10) -.3208(3) .11180(10)
C(2') .0913(2) -.2156(3) .16990(10)
C(3') .1972(2) -.2638(4) .19400(10)
C(4') .2649(2) -.1232(3) .15970(10)
C(5') .28160(10) -.2108(4) .10000(10)
C(6') .2320(2) -.0856(3) .05180(10)
C(7') .1459(2) -.2001(4) .02160(10)
C(8') .0578(2) -.1719(3) .06190(10)
C(9') .09410(10) .0088(3) .15477(8)
C(10') .20430(10) .0701(3) .14864(9)
C(11') .1838(2) .0938(3) .08212(9)
C(12') .0728(2) .0373(3) .08851(9)
H2 .013(2) .169(4) .3540(10)
H3A -.093(2) .328(5) .4310(10)
H3B -.009(2) .169(4) .4570(10)
H4 -.155(2) .039(5) .4930(10)
H6 -.373(2) -.066(3) .3940(10)
H7A -.336(2) .234(4) .3260(10)
H7B -.358(2) .015(4) .3000(10)
H8 -.199(2) .064(4) .2590(10)
H10 -.108(2) -.253(4) .4470(10)
H11 -.257(2) -.311(5) .3790(10)
H12 -.152(2) -.250(4) .3010(10)
H2' .043(2) -.251(4) .1950(10)
H3A' .222(2) -.413(4) .1860(10)
H3B' .199(2) -.229(4) .2370(10)
H4' .336(2) -.100(4) .1810(10)
H6' .283(2) -.051(4) .0250(10)
H7A' .157(2) -.365(4) .0170(10)
H7B' .131(2) -.140(4) -.0170(10)
H8' -.007(2) -.199(4) .0440(10)
H10' .233(2) .188(4) .1720(10)
H11' .199(2) .214(4) .0660(10)
H12' .027(2) .140(4) .0790(9)
